data_4313849
loop_
_publ_author_name
'Xiuli Wang'
'Yaqin Guo'
'Yangguang Li'
'Enbo Wang'
'Changwen Hu'
'Ninghai Hu'

_publ_section_title
;
 Novel Polyoxometalate-Templated, 3-D Supramolecular Networks Based on
 Lanthanide Dimers: Synthesis, Structure, and Fluorescent Properties of
 [Ln2(DNBA)4(DMF)8][Mo6O19] (DNBA = 3,5-Dinitrobenzoate)
;
_journal_name_full 'Inorganic Chemistry'
_journal_page_first 4135
_journal_page_last 4140
_journal_paper_doi 10.1021/ic0342447
_journal_volume 42
_journal_year 2003
_chemical_formula_sum 'C52 H68 Ce2 Mo6 N16 O51'
_chemical_formula_weight 2589.10
_chemical_name_systematic
; 
 ? 
;
_space_group_IT_number 2
_symmetry_cell_setting triclinic
_symmetry_space_group_name_Hall '-P 1'
_symmetry_space_group_name_H-M 'P -1'
_atom_sites_solution_hydrogens geom
_atom_sites_solution_primary direct
_atom_sites_solution_secondary difmap
_audit_creation_method SHELXL-97
_cell_angle_alpha 102.652(2)
_cell_angle_beta 101.030(2)
_cell_angle_gamma 115.683(2)
_cell_formula_units_Z 1
_cell_length_a 13.2731(9)
_cell_length_b 13.8730(7)
_cell_length_c 14.2067(6)
_cell_measurement_reflns_used 16053
_cell_measurement_temperature 293(2)
_cell_measurement_theta_max 27.48
_cell_measurement_theta_min 2.36
_cell_volume 2175.0(2)
_computing_cell_refinement 'RAPID AUTO'
_computing_data_collection 'RAPID AUTO'
_computing_data_reduction 'RAPID AUTO'
_computing_structure_refinement 'SHELXL-97 (Sheldrick, 1997)'
_computing_structure_solution 'SHELXS-97 (Sheldrick, 1990)'
_diffrn_ambient_temperature 293(2)
_diffrn_detector_area_resol_mean 0.01
_diffrn_measured_fraction_theta_full 0.991
_diffrn_measured_fraction_theta_max 0.991
_diffrn_measurement_device_type 'Rigaku R-AXIS RAPID IP'
_diffrn_measurement_method Oscillation
_diffrn_radiation_monochromator graphite
_diffrn_radiation_source 'Rotation anode'
_diffrn_radiation_type MoK\a
_diffrn_radiation_wavelength 0.71073
_diffrn_reflns_av_R_equivalents 0.0301
_diffrn_reflns_av_sigmaI/netI 0.0424
_diffrn_reflns_limit_h_max 17
_diffrn_reflns_limit_h_min -17
_diffrn_reflns_limit_k_max 18
_diffrn_reflns_limit_k_min -18
_diffrn_reflns_limit_l_max 17
_diffrn_reflns_limit_l_min -18
_diffrn_reflns_number 16053
_diffrn_reflns_theta_full 27.48
_diffrn_reflns_theta_max 27.48
_diffrn_reflns_theta_min 2.36
_diffrn_standards_decay_% none
_diffrn_standards_interval_count 0
_diffrn_standards_interval_time 0
_diffrn_standards_number 0
_exptl_absorpt_coefficient_mu 1.968
_exptl_absorpt_correction_T_max 0.759
_exptl_absorpt_correction_T_min 0.245
_exptl_absorpt_correction_type multi-scan
_exptl_absorpt_process_details 'ABSCOR by T.Higashi    8 March, 1995'
_exptl_crystal_colour yellow
_exptl_crystal_density_diffrn 1.977
_exptl_crystal_density_method 'not measured'
_exptl_crystal_description block
_exptl_crystal_F_000 1268
_exptl_crystal_size_max 0.28
_exptl_crystal_size_mid 0.24
_exptl_crystal_size_min 0.14
_refine_diff_density_max 0.765
_refine_diff_density_min -0.699
_refine_diff_density_rms 0.081
_refine_ls_extinction_method none
_refine_ls_goodness_of_fit_ref 0.980
_refine_ls_hydrogen_treatment mixed
_refine_ls_matrix_type full
_refine_ls_number_parameters 582
_refine_ls_number_reflns 9888
_refine_ls_number_restraints 0
_refine_ls_restrained_S_all 0.980
_refine_ls_R_factor_all 0.0497
_refine_ls_R_factor_gt 0.0342
_refine_ls_shift/su_max 0.003
_refine_ls_shift/su_mean 0.000
_refine_ls_structure_factor_coef Fsqd
_refine_ls_weighting_details 'calc w=1/[\s^2^(Fo^2^)+(0.0500P)^2^+0.0000P] where P=(Fo^2^+2Fc^2^)/3'
_refine_ls_weighting_scheme calc
_refine_ls_wR_factor_gt 0.0822
_refine_ls_wR_factor_ref 0.0866
_reflns_number_gt 7699
_reflns_number_total 9888
_reflns_threshold_expression >2sigma(I)
_cod_data_source_file ic0342447si20030306_082131.cif
_cod_data_source_block cemo6
_cod_depositor_comments
;
The following automatic conversions were performed:

'_symmetry_cell_setting' value 'Triclinic' changed to 'triclinic'
according to the built-in table from CIF Core dictionary named
'cif_core.dic' version 2.4.1 from 2010-06-29.

Automatic conversion script
Id: cif_fix_values 1646 2011-03-28 12:23:43Z adriana 
;
_cod_database_code 4313849

loop_
_symmetry_equiv_pos_as_xyz
'x, y, z'
'-x, -y, -z'

loop_
_atom_site_label
_atom_site_type_symbol
_atom_site_fract_x
_atom_site_fract_y
_atom_site_fract_z
_atom_site_U_iso_or_equiv
_atom_site_adp_type
_atom_site_occupancy
_atom_site_symmetry_multiplicity
_atom_site_calc_flag
_atom_site_refinement_flags
_atom_site_disorder_assembly
_atom_site_disorder_group
Ce Ce 1.690061(15) 1.102769(17) 1.076358(14) 0.03868(7) Uani 1 1 d . . .
Mo1 Mo 1.64589(3) 0.64865(3) 0.47119(3) 0.04846(9) Uani 1 1 d . . .
Mo2 Mo 1.49064(3) 0.37200(3) 0.35927(2) 0.04533(9) Uani 1 1 d . . .
Mo3 Mo 1.35618(3) 0.51977(3) 0.39747(2) 0.04706(9) Uani 1 1 d . . .
O1 O 1.5000 0.5000 0.5000 0.0383(7) Uani 1 2 d S . .
O2 O 1.6111(2) 0.5197(2) 0.36300(19) 0.0490(6) Uani 1 1 d . . .
O3 O 1.5000(2) 0.6374(2) 0.3957(2) 0.0511(6) Uani 1 1 d . . .
O4 O 1.3777(2) 0.4129(2) 0.30282(18) 0.0462(6) Uani 1 1 d . . .
O5 O 1.7346(2) 0.6089(2) 0.5622(2) 0.0523(7) Uani 1 1 d . . .
O6 O 1.7518(3) 0.7592(3) 0.4536(3) 0.0719(9) Uani 1 1 d . . .
O7 O 1.3789(2) 0.2760(2) 0.4088(2) 0.0506(6) Uani 1 1 d . . .
O8 O 1.4873(3) 0.2818(3) 0.2568(2) 0.0619(8) Uani 1 1 d . . .
O9 O 1.2512(3) 0.5318(3) 0.3234(2) 0.0677(8) Uani 1 1 d . . .
O10 O 1.3861(2) 0.6143(2) 0.5316(2) 0.0508(6) Uani 1 1 d . . .
O11 O 1.6084(2) 0.8959(2) 1.0348(2) 0.0569(7) Uani 1 1 d . . .
O12 O 1.4110(2) 0.7986(2) 0.9842(2) 0.0616(8) Uani 1 1 d . . .
O13 O 1.3149(5) 0.3022(4) 0.8009(4) 0.156(2) Uani 1 1 d . . .
O14 O 1.2146(5) 0.3855(4) 0.8162(4) 0.155(3) Uani 1 1 d . . .
O15 O 1.7371(5) 0.5222(5) 0.9042(4) 0.141(2) Uani 1 1 d . . .
O16 O 1.8226(4) 0.7031(5) 0.9512(4) 0.1235(17) Uani 1 1 d . . .
O17 O 1.6794(2) 1.0382(3) 0.89371(19) 0.0593(7) Uani 1 1 d . . .
O18 O 1.4901(2) 0.9574(2) 0.87705(19) 0.0504(6) Uani 1 1 d . . .
O19 O 1.8102(3) 1.0236(4) 0.5999(3) 0.0882(11) Uani 1 1 d . . .
O20 O 1.6860(3) 0.9663(4) 0.4501(3) 0.0892(11) Uani 1 1 d . . .
O21 O 1.2663(3) 0.7756(3) 0.4008(2) 0.0889(11) Uani 1 1 d . . .
O22 O 1.2097(3) 0.7275(3) 0.5234(3) 0.0820(10) Uani 1 1 d . . .
O23 O 1.8409(3) 1.2653(3) 1.0417(2) 0.0724(9) Uani 1 1 d . . .
O24 O 1.8689(2) 1.0750(3) 1.0845(3) 0.0816(10) Uani 1 1 d . . .
O25 O 1.7668(3) 1.2756(3) 1.2236(2) 0.0741(9) Uani 1 1 d . . .
O26 O 1.7564(3) 1.0729(3) 1.2388(2) 0.0709(9) Uani 1 1 d . . .
N1 N 1.3060(5) 0.3889(4) 0.8258(4) 0.0997(18) Uani 1 1 d . . .
N2 N 1.7373(5) 0.6114(5) 0.9268(4) 0.0879(14) Uani 1 1 d . . .
N3 N 1.7100(4) 0.9809(3) 0.5418(3) 0.0645(10) Uani 1 1 d . . .
N4 N 1.2858(3) 0.7791(3) 0.4890(3) 0.0601(9) Uani 1 1 d . . .
N5 N 1.8850(5) 1.3131(5) 0.9082(4) 0.0991(16) Uani 1 1 d . . .
N6 N 2.0343(3) 1.0758(4) 1.1523(3) 0.0663(10) Uani 1 1 d . . .
N7 N 1.8855(3) 1.4554(3) 1.3284(3) 0.0577(9) Uani 1 1 d . . .
N8 N 1.8814(3) 1.0398(3) 1.3379(2) 0.0484(8) Uani 1 1 d . . .
C1 C 1.5130(3) 0.6979(3) 0.9564(3) 0.0446(8) Uani 1 1 d . . .
C2 C 1.4103(4) 0.5946(3) 0.9116(3) 0.0563(10) Uani 1 1 d . . .
H2 H 1.3375 0.5900 0.9077 0.056 Uiso 1 1 calc R . .
C3 C 1.4167(5) 0.4976(4) 0.8722(3) 0.0670(13) Uani 1 1 d . . .
C4 C 1.5213(5) 0.5019(4) 0.8754(3) 0.0703(13) Uani 1 1 d . . .
H4 H 1.5245 0.4363 0.8479 0.070 Uiso 1 1 calc R . .
C5 C 1.6213(4) 0.6049(4) 0.9200(3) 0.0614(11) Uani 1 1 d . . .
C6 C 1.6197(3) 0.7022(3) 0.9599(3) 0.0506(9) Uani 1 1 d . . .
H6 H 1.6899 0.7714 0.9895 0.051 Uiso 1 1 calc R . .
C7 C 1.5105(3) 0.8075(3) 0.9954(3) 0.0470(9) Uani 1 1 d . . .
C8 C 1.5455(3) 0.9470(3) 0.7276(3) 0.0402(8) Uani 1 1 d . . .
C9 C 1.6370(3) 0.9789(3) 0.6868(3) 0.0425(8) Uani 1 1 d . . .
H9 H 1.7152 1.0227 0.7294 0.042 Uiso 1 1 calc R . .
C10 C 1.6108(3) 0.9451(3) 0.5827(3) 0.0465(9) Uani 1 1 d . . .
C11 C 1.4978(3) 0.8801(3) 0.5153(3) 0.0474(9) Uani 1 1 d . . .
H11 H 1.4820 0.8580 0.4450 0.047 Uiso 1 1 calc R . .
C12 C 1.4096(3) 0.8498(3) 0.5582(3) 0.0456(9) Uani 1 1 d . . .
C13 C 1.4286(3) 0.8806(3) 0.6617(3) 0.0439(8) Uani 1 1 d . . .
H13 H 1.3656 0.8580 0.6871 0.044 Uiso 1 1 calc R . .
C14 C 1.5725(3) 0.9830(3) 0.8397(3) 0.0443(8) Uani 1 1 d . . .
C15 C 1.8998(5) 1.2832(6) 0.9862(5) 0.103(2) Uani 1 1 d . . .
H15 H 1.9656 1.2740 1.0026 0.103 Uiso 1 1 calc R . .
C16 C 1.7813(10) 1.3115(9) 0.8623(7) 0.207(6) Uani 1 1 d . . .
H16A H 1.7339 1.2449 0.8023 0.207 Uiso 1 1 calc R . .
H16B H 1.8007 1.3783 0.8437 0.207 Uiso 1 1 calc R . .
H16C H 1.7379 1.3101 0.9093 0.207 Uiso 1 1 calc R . .
C17 C 1.9596(8) 1.3233(11) 0.8465(8) 0.216(6) Uani 1 1 d . . .
H17A H 2.0322 1.3307 0.8844 0.216 Uiso 1 1 calc R . .
H17B H 1.9762 1.3893 0.8271 0.216 Uiso 1 1 calc R . .
H17C H 1.9205 1.2567 0.7863 0.216 Uiso 1 1 calc R . .
C18 C 1.9703(6) 1.1170(7) 1.1314(5) 0.114(3) Uani 1 1 d . . .
H18 H 2.0094 1.1961 1.1576 0.114 Uiso 1 1 calc R . .
C19 C 2.1575(5) 1.1359(7) 1.2092(6) 0.150(3) Uani 1 1 d . . .
H19A H 2.1870 1.2163 1.2265 0.150 Uiso 1 1 calc R . .
H19B H 2.1993 1.1139 1.1688 0.150 Uiso 1 1 calc R . .
H19C H 2.1690 1.1179 1.2705 0.150 Uiso 1 1 calc R . .
C20 C 1.9853(7) 0.9542(6) 1.1159(5) 0.140(3) Uani 1 1 d . . .
H20A H 1.9769 0.9264 1.1718 0.140 Uiso 1 1 calc R . .
H20B H 2.0372 0.9359 1.0870 0.140 Uiso 1 1 calc R . .
H20C H 1.9093 0.9193 1.0649 0.140 Uiso 1 1 calc R . .
C21 C 1.7838(4) 1.3626(4) 1.2822(3) 0.0623(11) Uani 1 1 d . . .
H21 H 1.7182 1.3635 1.2956 0.062 Uiso 1 1 calc R . .
C22 C 1.8984(5) 1.5550(5) 1.4008(5) 0.119(3) Uani 1 1 d . . .
H22A H 1.8251 1.5369 1.4137 0.119 Uiso 1 1 calc R . .
H22B H 1.9194 1.6156 1.3731 0.119 Uiso 1 1 calc R . .
H22C H 1.9593 1.5784 1.4634 0.119 Uiso 1 1 calc R . .
C23 C 1.9921(4) 1.4610(5) 1.3138(5) 0.103(2) Uani 1 1 d . . .
H23A H 2.0381 1.4590 1.3735 0.103 Uiso 1 1 calc R . .
H23B H 2.0373 1.5305 1.3022 0.103 Uiso 1 1 calc R . .
H23C H 1.9720 1.3974 1.2559 0.103 Uiso 1 1 calc R . .
C24 C 1.7874(3) 1.0093(4) 1.2629(3) 0.0545(10) Uani 1 1 d . . .
H24 H 1.7405 0.9321 1.2249 0.055 Uiso 1 1 calc R . .
C25 C 1.9549(5) 1.1560(4) 1.4035(4) 0.0932(18) Uani 1 1 d . . .
H25A H 1.9263 1.2020 1.3797 0.093 Uiso 1 1 calc R . .
H25B H 2.0346 1.1821 1.4031 0.093 Uiso 1 1 calc R . .
H25C H 1.9531 1.1619 1.4717 0.093 Uiso 1 1 calc R . .
C26 C 1.9074(4) 0.9548(4) 1.3638(4) 0.0790(15) Uani 1 1 d . . .
H26A H 1.8831 0.9413 1.4213 0.079 Uiso 1 1 calc R . .
H26B H 1.9908 0.9821 1.3805 0.079 Uiso 1 1 calc R . .
H26C H 1.8653 0.8851 1.3065 0.079 Uiso 1 1 calc R . .

loop_
_atom_site_aniso_label
_atom_site_aniso_U_11
_atom_site_aniso_U_22
_atom_site_aniso_U_33
_atom_site_aniso_U_23
_atom_site_aniso_U_13
_atom_site_aniso_U_12
Ce 0.02873(9) 0.04827(12) 0.03544(11) 0.00987(8) 0.00666(7) 0.01972(9)
Mo1 0.04422(17) 0.0489(2) 0.0562(2) 0.02455(16) 0.02276(15) 0.02075(15)
Mo2 0.05049(18) 0.05063(19) 0.04391(18) 0.01518(15) 0.01824(14) 0.03192(16)
Mo3 0.04391(17) 0.0608(2) 0.04836(19) 0.02184(16) 0.01329(14) 0.03512(16)
O1 0.0320(15) 0.0431(18) 0.0479(19) 0.0175(15) 0.0155(14) 0.0234(15)
O2 0.0471(14) 0.0618(17) 0.0468(14) 0.0231(13) 0.0231(11) 0.0291(13)
O3 0.0532(15) 0.0563(16) 0.0583(16) 0.0329(13) 0.0229(12) 0.0311(13)
O4 0.0448(13) 0.0569(16) 0.0378(13) 0.0154(11) 0.0110(10) 0.0273(12)
O5 0.0363(12) 0.0639(17) 0.0600(16) 0.0254(14) 0.0167(11) 0.0251(12)
O6 0.0554(17) 0.064(2) 0.086(2) 0.0367(17) 0.0292(15) 0.0139(15)
O7 0.0531(15) 0.0434(14) 0.0539(16) 0.0168(12) 0.0153(12) 0.0236(12)
O8 0.0792(19) 0.0716(19) 0.0488(16) 0.0159(14) 0.0245(14) 0.0498(17)
O9 0.0624(18) 0.101(2) 0.0679(19) 0.0391(17) 0.0186(14) 0.0608(18)
O10 0.0516(14) 0.0585(16) 0.0590(16) 0.0200(13) 0.0210(12) 0.0401(13)
O11 0.0445(14) 0.0472(16) 0.0687(18) 0.0121(13) 0.0044(13) 0.0235(13)
O12 0.0464(15) 0.0648(18) 0.082(2) 0.0308(15) 0.0149(14) 0.0341(14)
O13 0.208(6) 0.053(3) 0.114(4) -0.001(3) 0.012(4) 0.017(3)
O14 0.094(3) 0.103(4) 0.160(5) -0.009(3) 0.048(3) -0.018(3)
O15 0.186(5) 0.152(4) 0.165(5) 0.053(4) 0.081(4) 0.142(4)
O16 0.078(3) 0.128(4) 0.170(5) 0.028(4) 0.036(3) 0.069(3)
O17 0.0413(14) 0.080(2) 0.0381(14) 0.0082(13) 0.0082(11) 0.0227(14)
O18 0.0500(14) 0.0720(18) 0.0437(14) 0.0224(13) 0.0224(11) 0.0383(14)
O19 0.060(2) 0.135(3) 0.086(2) 0.048(2) 0.0405(18) 0.051(2)
O20 0.110(3) 0.134(3) 0.068(2) 0.053(2) 0.061(2) 0.076(3)
O21 0.095(3) 0.102(3) 0.0398(17) 0.0098(17) -0.0054(16) 0.042(2)
O22 0.0495(17) 0.095(3) 0.064(2) 0.0018(18) 0.0054(15) 0.0223(18)
O23 0.0588(18) 0.077(2) 0.067(2) 0.0289(17) 0.0285(15) 0.0161(16)
O24 0.0428(16) 0.133(3) 0.081(2) 0.042(2) 0.0215(15) 0.0510(19)
O25 0.077(2) 0.0510(18) 0.0588(18) -0.0036(15) 0.0133(15) 0.0160(16)
O26 0.088(2) 0.102(2) 0.0460(16) 0.0282(16) 0.0126(15) 0.069(2)
N1 0.112(4) 0.066(3) 0.062(3) 0.010(2) 0.027(3) 0.001(3)
N2 0.105(4) 0.112(4) 0.087(3) 0.034(3) 0.041(3) 0.083(3)
N3 0.081(3) 0.078(3) 0.069(3) 0.039(2) 0.050(2) 0.051(2)
N4 0.060(2) 0.060(2) 0.048(2) 0.0018(17) 0.0051(17) 0.0330(19)
N5 0.097(3) 0.143(5) 0.098(4) 0.083(3) 0.052(3) 0.066(3)
N6 0.0468(18) 0.090(3) 0.059(2) 0.023(2) 0.0107(16) 0.035(2)
N7 0.0461(18) 0.051(2) 0.061(2) 0.0047(16) 0.0182(15) 0.0172(16)
N8 0.0389(15) 0.064(2) 0.0435(17) 0.0216(15) 0.0129(13) 0.0249(15)
C1 0.0448(19) 0.049(2) 0.0367(18) 0.0157(16) 0.0089(15) 0.0219(17)
C2 0.054(2) 0.059(3) 0.043(2) 0.0167(19) 0.0134(17) 0.018(2)
C3 0.087(3) 0.043(2) 0.040(2) 0.0105(18) 0.019(2) 0.009(2)
C4 0.112(4) 0.064(3) 0.047(2) 0.022(2) 0.033(3) 0.050(3)
C5 0.081(3) 0.072(3) 0.047(2) 0.021(2) 0.023(2) 0.050(3)
C6 0.050(2) 0.054(2) 0.046(2) 0.0161(18) 0.0103(16) 0.0263(19)
C7 0.045(2) 0.056(2) 0.047(2) 0.0217(18) 0.0128(16) 0.0305(19)
C8 0.0434(18) 0.049(2) 0.0357(17) 0.0153(15) 0.0153(14) 0.0279(16)
C9 0.0402(18) 0.048(2) 0.0429(19) 0.0150(16) 0.0143(14) 0.0250(16)
C10 0.056(2) 0.058(2) 0.049(2) 0.0269(18) 0.0306(17) 0.0382(19)
C11 0.067(2) 0.051(2) 0.0367(19) 0.0158(16) 0.0204(17) 0.037(2)
C12 0.052(2) 0.047(2) 0.0374(19) 0.0072(16) 0.0085(15) 0.0296(17)
C13 0.0440(18) 0.046(2) 0.0431(19) 0.0116(16) 0.0157(15) 0.0242(17)
C14 0.0403(18) 0.052(2) 0.045(2) 0.0143(17) 0.0162(15) 0.0268(17)
C15 0.077(4) 0.149(6) 0.102(5) 0.061(5) 0.038(3) 0.058(4)
C16 0.315(15) 0.269(13) 0.158(9) 0.077(9) 0.063(9) 0.250(13)
C17 0.169(9) 0.361(16) 0.230(12) 0.211(12) 0.139(9) 0.144(10)
C18 0.105(5) 0.225(8) 0.107(5) 0.106(5) 0.070(4) 0.123(6)
C19 0.060(4) 0.192(8) 0.173(7) 0.074(6) 0.001(4) 0.052(4)
C20 0.197(8) 0.105(6) 0.109(6) 0.023(4) 0.071(6) 0.064(6)
C21 0.050(2) 0.061(3) 0.059(3) 0.006(2) 0.0124(19) 0.023(2)
C22 0.086(4) 0.082(4) 0.131(5) -0.030(4) 0.021(4) 0.031(3)
C23 0.064(3) 0.097(4) 0.116(5) 0.005(4) 0.033(3) 0.027(3)
C24 0.049(2) 0.071(3) 0.042(2) 0.019(2) 0.0100(16) 0.031(2)
C25 0.073(3) 0.076(4) 0.087(4) -0.003(3) 0.000(3) 0.026(3)
C26 0.069(3) 0.090(4) 0.086(4) 0.045(3) 0.013(3) 0.044(3)

loop_
_atom_type_symbol
_atom_type_description
_atom_type_scat_dispersion_real
_atom_type_scat_dispersion_imag
_atom_type_scat_source
C C 0.0033 0.0016 'International Tables Vol C Tables 4.2.6.8 and 6.1.1.4'
H H 0.0000 0.0000 'International Tables Vol C Tables 4.2.6.8 and 6.1.1.4'
N N 0.0061 0.0033 'International Tables Vol C Tables 4.2.6.8 and 6.1.1.4'
O O 0.0106 0.0060 'International Tables Vol C Tables 4.2.6.8 and 6.1.1.4'
Mo Mo -1.6832 0.6857 'International Tables Vol C Tables 4.2.6.8 and 6.1.1.4'
Ce Ce -0.2486 2.6331 'International Tables Vol C Tables 4.2.6.8 and 6.1.1.4'

loop_
_geom_angle_atom_site_label_1
_geom_angle_atom_site_label_2
_geom_angle_atom_site_label_3
_geom_angle
_geom_angle_site_symmetry_1
_geom_angle_site_symmetry_3
_geom_angle_publ_flag
O18 Ce O25 83.65(10) 2_877 . ?
O18 Ce O12 72.11(9) 2_877 2_877 ?
O25 Ce O12 76.30(10) . 2_877 ?
O18 Ce O11 76.48(9) 2_877 . ?
O25 Ce O11 140.21(11) . . ?
O12 Ce O11 127.31(9) 2_877 . ?
O18 Ce O26 79.75(10) 2_877 . ?
O25 Ce O26 69.22(11) . . ?
O12 Ce O26 137.37(10) 2_877 . ?
O11 Ce O26 73.50(10) . . ?
O18 Ce O23 142.05(10) 2_877 . ?
O25 Ce O23 72.43(11) . . ?
O12 Ce O23 73.83(11) 2_877 . ?
O11 Ce O23 139.45(11) . . ?
O26 Ce O23 116.54(11) . . ?
O18 Ce O17 120.66(8) 2_877 . ?
O25 Ce O17 141.83(11) . . ?
O12 Ce O17 83.69(10) 2_877 . ?
O11 Ce O17 77.32(10) . . ?
O26 Ce O17 138.81(10) . . ?
O23 Ce O17 70.90(10) . . ?
O18 Ce O24 143.18(11) 2_877 . ?
O25 Ce O24 103.06(11) . . ?
O12 Ce O24 144.70(11) 2_877 . ?
O11 Ce O24 75.74(10) . . ?
O26 Ce O24 69.52(10) . . ?
O23 Ce O24 72.51(12) . . ?
O17 Ce O24 75.60(10) . . ?
O6 Mo1 O2 104.61(14) . . ?
O6 Mo1 O5 102.91(14) . . ?
O2 Mo1 O5 89.39(11) . . ?
O6 Mo1 O3 103.47(14) . . ?
O2 Mo1 O3 87.65(11) . . ?
O5 Mo1 O3 153.35(11) . . ?
O6 Mo1 O7 102.13(14) . 2_866 ?
O2 Mo1 O7 153.20(11) . 2_866 ?
O5 Mo1 O7 86.38(11) . 2_866 ?
O3 Mo1 O7 84.44(11) . 2_866 ?
O6 Mo1 O1 178.18(12) . . ?
O2 Mo1 O1 77.21(8) . . ?
O5 Mo1 O1 77.01(8) . . ?
O3 Mo1 O1 76.50(8) . . ?
O7 Mo1 O1 76.05(8) 2_866 . ?
O8 Mo2 O7 103.88(14) . . ?
O8 Mo2 O4 103.31(12) . . ?
O7 Mo2 O4 89.13(11) . . ?
O8 Mo2 O10 102.84(12) . 2_866 ?
O7 Mo2 O10 88.10(11) . 2_866 ?
O4 Mo2 O10 153.61(10) . 2_866 ?
O8 Mo2 O2 102.16(13) . . ?
O7 Mo2 O2 153.94(11) . . ?
O4 Mo2 O2 85.79(11) . . ?
O10 Mo2 O2 85.26(11) 2_866 . ?
O8 Mo2 O1 178.41(11) . . ?
O7 Mo2 O1 77.67(8) . . ?
O4 Mo2 O1 76.99(7) . . ?
O10 Mo2 O1 76.77(7) 2_866 . ?
O2 Mo2 O1 76.28(7) . . ?
O9 Mo3 O3 103.77(14) . . ?
O9 Mo3 O10 103.64(13) . . ?
O3 Mo3 O10 88.15(12) . . ?
O9 Mo3 O4 103.24(13) . . ?
O3 Mo3 O4 87.69(11) . . ?
O10 Mo3 O4 153.02(10) . . ?
O9 Mo3 O5 103.01(14) . 2_866 ?
O3 Mo3 O5 153.21(10) . 2_866 ?
O10 Mo3 O5 86.34(12) . 2_866 ?
O4 Mo3 O5 85.47(11) . 2_866 ?
O9 Mo3 O1 179.07(12) . . ?
O3 Mo3 O1 77.09(7) . . ?
O10 Mo3 O1 76.71(7) . . ?
O4 Mo3 O1 76.38(7) . . ?
O5 Mo3 O1 76.13(7) 2_866 . ?
Mo2 O1 Mo2 180.0 . 2_866 ?
Mo2 O1 Mo1 90.086(13) . . ?
Mo2 O1 Mo1 89.914(13) 2_866 . ?
Mo2 O1 Mo1 89.914(13) . 2_866 ?
Mo2 O1 Mo1 90.086(13) 2_866 2_866 ?
Mo1 O1 Mo1 180.0 . 2_866 ?
Mo2 O1 Mo3 90.035(12) . . ?
Mo2 O1 Mo3 89.965(12) 2_866 . ?
Mo1 O1 Mo3 89.853(13) . . ?
Mo1 O1 Mo3 90.147(13) 2_866 . ?
Mo2 O1 Mo3 89.965(12) . 2_866 ?
Mo2 O1 Mo3 90.035(12) 2_866 2_866 ?
Mo1 O1 Mo3 90.147(13) . 2_866 ?
Mo1 O1 Mo3 89.853(13) 2_866 2_866 ?
Mo3 O1 Mo3 180.0 . 2_866 ?
Mo1 O2 Mo2 116.41(12) . . ?
Mo3 O3 Mo1 116.53(13) . . ?
Mo3 O4 Mo2 116.59(12) . . ?
Mo1 O5 Mo3 116.64(12) . 2_866 ?
Mo2 O7 Mo1 116.33(12) . 2_866 ?
Mo3 O10 Mo2 116.42(12) . 2_866 ?
C7 O11 Ce 138.5(2) . . ?
C7 O12 Ce 136.2(3) . 2_877 ?
C14 O17 Ce 107.9(2) . . ?
C14 O18 Ce 171.4(2) . 2_877 ?
C15 O23 Ce 140.5(4) . . ?
C18 O24 Ce 142.1(5) . . ?
C21 O25 Ce 164.7(3) . . ?
C24 O26 Ce 135.9(3) . . ?
O14 N1 O13 122.8(6) . . ?
O14 N1 C3 120.7(6) . . ?
O13 N1 C3 116.5(7) . . ?
O16 N2 O15 125.0(6) . . ?
O16 N2 C5 118.2(4) . . ?
O15 N2 C5 116.7(6) . . ?
O19 N3 O20 123.8(4) . . ?
O19 N3 C10 118.9(4) . . ?
O20 N3 C10 117.3(4) . . ?
O22 N4 O21 123.9(4) . . ?
O22 N4 C12 118.3(4) . . ?
O21 N4 C12 117.8(4) . . ?
C15 N5 C16 122.9(6) . . ?
C15 N5 C17 121.9(6) . . ?
C16 N5 C17 113.4(7) . . ?
C18 N6 C19 127.4(7) . . ?
C18 N6 C20 119.7(6) . . ?
C19 N6 C20 112.9(6) . . ?
C21 N7 C23 120.9(4) . . ?
C21 N7 C22 122.2(4) . . ?
C23 N7 C22 116.8(4) . . ?
C24 N8 C25 120.9(4) . . ?
C24 N8 C26 120.8(4) . . ?
C25 N8 C26 118.0(4) . . ?
C6 C1 C2 119.1(4) . . ?
C6 C1 C7 119.6(3) . . ?
C2 C1 C7 121.2(3) . . ?
C3 C2 C1 119.1(4) . . ?
C3 C2 H2 120.5 . . ?
C1 C2 H2 120.5 . . ?
C4 C3 C2 121.8(4) . . ?
C4 C3 N1 120.3(5) . . ?
C2 C3 N1 117.8(5) . . ?
C5 C4 C3 117.8(4) . . ?
C5 C4 H4 121.1 . . ?
C3 C4 H4 121.1 . . ?
C4 C5 C6 122.5(4) . . ?
C4 C5 N2 118.9(4) . . ?
C6 C5 N2 118.6(4) . . ?
C5 C6 C1 119.6(4) . . ?
C5 C6 H6 120.2 . . ?
C1 C6 H6 120.2 . . ?
O11 C7 O12 127.6(4) . . ?
O11 C7 C1 115.9(3) . . ?
O12 C7 C1 116.5(3) . . ?
C9 C8 C13 119.2(3) . . ?
C9 C8 C14 119.8(3) . . ?
C13 C8 C14 121.0(3) . . ?
C8 C9 C10 119.2(3) . . ?
C8 C9 H9 120.4 . . ?
C10 C9 H9 120.4 . . ?
C11 C10 C9 123.6(3) . . ?
C11 C10 N3 118.5(4) . . ?
C9 C10 N3 117.9(4) . . ?
C10 C11 C12 115.6(3) . . ?
C10 C11 H11 122.2 . . ?
C12 C11 H11 122.2 . . ?
C11 C12 C13 124.2(3) . . ?
C11 C12 N4 117.9(3) . . ?
C13 C12 N4 117.8(4) . . ?
C12 C13 C8 118.1(3) . . ?
C12 C13 H13 121.0 . . ?
C8 C13 H13 121.0 . . ?
O17 C14 O18 122.7(3) . . ?
O17 C14 C8 117.3(3) . . ?
O18 C14 C8 120.0(3) . . ?
O23 C15 N5 129.3(6) . . ?
O23 C15 H15 115.4 . . ?
N5 C15 H15 115.4 . . ?
N5 C16 H16A 109.5 . . ?
N5 C16 H16B 109.5 . . ?
H16A C16 H16B 109.5 . . ?
N5 C16 H16C 109.5 . . ?
H16A C16 H16C 109.5 . . ?
H16B C16 H16C 109.5 . . ?
N5 C17 H17A 109.5 . . ?
N5 C17 H17B 109.5 . . ?
H17A C17 H17B 109.5 . . ?
N5 C17 H17C 109.5 . . ?
H17A C17 H17C 109.5 . . ?
H17B C17 H17C 109.5 . . ?
O24 C18 N6 132.3(8) . . ?
O24 C18 H18 113.8 . . ?
N6 C18 H18 113.8 . . ?
N6 C19 H19A 109.5 . . ?
N6 C19 H19B 109.5 . . ?
H19A C19 H19B 109.5 . . ?
N6 C19 H19C 109.5 . . ?
H19A C19 H19C 109.5 . . ?
H19B C19 H19C 109.5 . . ?
N6 C20 H20A 109.5 . . ?
N6 C20 H20B 109.5 . . ?
H20A C20 H20B 109.5 . . ?
N6 C20 H20C 109.5 . . ?
H20A C20 H20C 109.5 . . ?
H20B C20 H20C 109.5 . . ?
O25 C21 N7 125.9(4) . . ?
O25 C21 H21 117.0 . . ?
N7 C21 H21 117.0 . . ?
N7 C22 H22A 109.5 . . ?
N7 C22 H22B 109.5 . . ?
H22A C22 H22B 109.5 . . ?
N7 C22 H22C 109.5 . . ?
H22A C22 H22C 109.5 . . ?
H22B C22 H22C 109.5 . . ?
N7 C23 H23A 109.5 . . ?
N7 C23 H23B 109.5 . . ?
H23A C23 H23B 109.5 . . ?
N7 C23 H23C 109.5 . . ?
H23A C23 H23C 109.5 . . ?
H23B C23 H23C 109.5 . . ?
O26 C24 N8 125.4(4) . . ?
O26 C24 H24 117.3 . . ?
N8 C24 H24 117.3 . . ?
N8 C25 H25A 109.5 . . ?
N8 C25 H25B 109.5 . . ?
H25A C25 H25B 109.5 . . ?
N8 C25 H25C 109.5 . . ?
H25A C25 H25C 109.5 . . ?
H25B C25 H25C 109.5 . . ?
N8 C26 H26A 109.5 . . ?
N8 C26 H26B 109.5 . . ?
H26A C26 H26B 109.5 . . ?
N8 C26 H26C 109.5 . . ?
H26A C26 H26C 109.5 . . ?
H26B C26 H26C 109.5 . . ?

loop_
_geom_bond_atom_site_label_1
_geom_bond_atom_site_label_2
_geom_bond_distance
_geom_bond_site_symmetry_2
_geom_bond_publ_flag
Ce O18 2.444(2) 2_877 ?
Ce O25 2.456(3) . ?
Ce O12 2.465(3) 2_877 ?
Ce O11 2.465(3) . ?
Ce O26 2.496(3) . ?
Ce O23 2.507(3) . ?
Ce O17 2.507(3) . ?
Ce O24 2.550(3) . ?
Mo1 O6 1.681(3) . ?
Mo1 O2 1.893(3) . ?
Mo1 O5 1.912(3) . ?
Mo1 O3 1.948(3) . ?
Mo1 O7 1.960(3) 2_866 ?
Mo1 O1 2.3198(3) . ?
Mo2 O8 1.679(3) . ?
Mo2 O7 1.889(3) . ?
Mo2 O4 1.921(2) . ?
Mo2 O10 1.936(3) 2_866 ?
Mo2 O2 1.960(3) . ?
Mo2 O1 2.3075(3) . ?
Mo3 O9 1.671(3) . ?
Mo3 O3 1.909(3) . ?
Mo3 O10 1.916(3) . ?
Mo3 O4 1.931(2) . ?
Mo3 O5 1.953(3) 2_866 ?
Mo3 O1 2.3250(3) . ?
O1 Mo2 2.3075(3) 2_866 ?
O1 Mo1 2.3198(3) 2_866 ?
O1 Mo3 2.3250(3) 2_866 ?
O5 Mo3 1.953(3) 2_866 ?
O7 Mo1 1.960(3) 2_866 ?
O10 Mo2 1.936(3) 2_866 ?
O11 C7 1.243(4) . ?
O12 C7 1.247(4) . ?
O12 Ce 2.465(3) 2_877 ?
O13 N1 1.241(8) . ?
O14 N1 1.173(7) . ?
O15 N2 1.207(6) . ?
O16 N2 1.196(6) . ?
O17 C14 1.253(4) . ?
O18 C14 1.254(4) . ?
O18 Ce 2.444(2) 2_877 ?
O19 N3 1.218(5) . ?
O20 N3 1.229(5) . ?
O21 N4 1.215(5) . ?
O22 N4 1.221(5) . ?
O23 C15 1.202(6) . ?
O24 C18 1.184(6) . ?
O25 C21 1.205(5) . ?
O26 C24 1.208(5) . ?
N1 C3 1.464(6) . ?
N2 C5 1.486(6) . ?
N3 C10 1.473(5) . ?
N4 C12 1.480(5) . ?
N5 C15 1.275(7) . ?
N5 C16 1.394(9) . ?
N5 C17 1.427(9) . ?
N6 C18 1.239(6) . ?
N6 C19 1.428(6) . ?
N6 C20 1.441(7) . ?
N7 C21 1.303(5) . ?
N7 C23 1.440(6) . ?
N7 C22 1.449(6) . ?
N8 C24 1.306(4) . ?
N8 C25 1.432(6) . ?
N8 C26 1.464(5) . ?
C1 C6 1.381(5) . ?
C1 C2 1.376(5) . ?
C1 C7 1.518(5) . ?
C2 C3 1.385(6) . ?
C2 H2 0.9300 . ?
C3 C4 1.356(7) . ?
C4 C5 1.358(7) . ?
C4 H4 0.9300 . ?
C5 C6 1.356(5) . ?
C6 H6 0.9300 . ?
C8 C9 1.387(5) . ?
C8 C13 1.400(5) . ?
C8 C14 1.481(5) . ?
C9 C10 1.374(5) . ?
C9 H9 0.9300 . ?
C10 C11 1.371(5) . ?
C11 C12 1.371(5) . ?
C11 H11 0.9300 . ?
C12 C13 1.378(5) . ?
C13 H13 0.9300 . ?
C15 H15 0.9300 . ?
C16 H16A 0.9600 . ?
C16 H16B 0.9600 . ?
C16 H16C 0.9600 . ?
C17 H17A 0.9600 . ?
C17 H17B 0.9600 . ?
C17 H17C 0.9600 . ?
C18 H18 0.9300 . ?
C19 H19A 0.9600 . ?
C19 H19B 0.9600 . ?
C19 H19C 0.9600 . ?
C20 H20A 0.9600 . ?
C20 H20B 0.9600 . ?
C20 H20C 0.9600 . ?
C21 H21 0.9300 . ?
C22 H22A 0.9600 . ?
C22 H22B 0.9600 . ?
C22 H22C 0.9600 . ?
C23 H23A 0.9600 . ?
C23 H23B 0.9600 . ?
C23 H23C 0.9600 . ?
C24 H24 0.9300 . ?
C25 H25A 0.9600 . ?
C25 H25B 0.9600 . ?
C25 H25C 0.9600 . ?
C26 H26A 0.9600 . ?
C26 H26B 0.9600 . ?
C26 H26C 0.9600 . ?
